data_5000364
_chemical_formula_moiety '(C30 H76 O12 Ti2), (C6F6)'
_chemical_formula_sum 'C42 H76 F6 O12 Ti2'
_chemical_formula_weight 982.809
_space_group_IT_number 2
_symmetry_cell_setting triclinic
_symmetry_space_group_name_Hall '-P 1'
_symmetry_space_group_name_H-M 'P -1'
_cell_angle_alpha 91.619(6)
_cell_angle_beta 115.695(6)
_cell_angle_gamma 96.790(6)
_cell_formula_units_Z 1
_cell_length_a 10.5854(11)
_cell_length_b 13.3624(13)
_cell_length_c 9.6285(10)
_cell_measurement_reflns_used 98
_cell_measurement_temperature 104
_cell_measurement_theta_max 14.11
_cell_measurement_theta_min 9.67
_cell_volume 1213.8(2)
_diffrn_ambient_temperature 104
_diffrn_detector_area_resol_mean ?
_diffrn_measured_fraction_theta_full 0
_diffrn_measured_fraction_theta_max 1
_diffrn_measurement_device_type 'refurbished Picker diffractometer'
_diffrn_measurement_method '\q/2\q scans'
_diffrn_radiation_type 'Mo K\a'
_diffrn_radiation_wavelength 0.71069
_diffrn_reflns_av_R_equivalents 0.039
_diffrn_reflns_limit_h_max 12
_diffrn_reflns_limit_h_min -12
_diffrn_reflns_limit_k_max 15
_diffrn_reflns_limit_k_min -15
_diffrn_reflns_limit_l_max 4
_diffrn_reflns_limit_l_min -11
_diffrn_reflns_number 6220
_diffrn_reflns_theta_full 0
_diffrn_reflns_theta_max 25.1228
_diffrn_reflns_theta_min 3.08251
_diffrn_standards_decay_% -3.1
_diffrn_standards_interval_count 300
_diffrn_standards_number 4
_exptl_absorpt_coefficient_mu 0.4078
_exptl_absorpt_correction_T_max ?
_exptl_absorpt_correction_T_min ?
_exptl_absorpt_correction_type none
_exptl_absorpt_process_details none
_exptl_crystal_colour colorless
_exptl_crystal_density_diffrn 1.345
_exptl_crystal_density_meas ?
_exptl_crystal_density_method 'not measured'
_exptl_crystal_description prism
_exptl_crystal_F_000 522
_exptl_crystal_size_max 0.35
_exptl_crystal_size_mid 0.30
_exptl_crystal_size_min 0.25
_refine_diff_density_max 0.44
_refine_diff_density_min -0.31
_refine_ls_abs_structure_details none
_refine_ls_abs_structure_Flack ?
_refine_ls_extinction_coef 0.0000023(5)
_refine_ls_extinction_expression
;
Larson, A. C. (1967).  Acta Cryst. 23, p. 664.  Eq. (3)
;
_refine_ls_extinction_method Zachariasen
_refine_ls_goodness_of_fit_ref 1.2876
_refine_ls_hydrogen_treatment refall
_refine_ls_matrix_type full
_refine_ls_number_parameters 433
_refine_ls_number_reflns 3841
_refine_ls_R_factor_gt 0.0398
_refine_ls_shift/su_max 0.002
_refine_ls_structure_factor_coef F
_refine_ls_weighting_details w^-1^=\s^2^(F)+(.07F)^2^
_refine_ls_weighting_scheme calc
_refine_ls_wR_factor_ref 0.0498
_reflns_number_gt 3841
_reflns_number_total 4288
_reflns_threshold_expression F>3.0\s(F)
_cod_database_code 5000364

loop_
_symmetry_equiv_pos_as_xyz
x,y,z
-x,-y,-z

loop_
_atom_site_label
_atom_site_type_symbol
_atom_site_fract_x
_atom_site_fract_y
_atom_site_fract_z
_atom_site_U_iso_or_equiv
_atom_site_adp_type
_atom_site_occupancy
_atom_site_disorder_group
_atom_site_disorder_assembly
TI1 TI 0.47291(4) 0.37806(3) 0.44749(4) 0.01379(16) Uani 1 0 .
O2 O 0.41671(14) 0.51313(10) 0.37767(15) 0.0159(5) Uani 1 0 .
C3 C 0.3354(2) 0.51913(16) 0.2116(2) 0.0195(8) Uani 1 0 .
C4 C 0.2433(2) 0.41304(17) 0.1568(2) 0.0223(8) Uani 1 0 .
O5 O 0.33688(15) 0.34300(11) 0.23909(16) 0.0198(6) Uani 1 0 .
C6 C 0.2506(3) 0.60633(18) 0.1855(3) 0.0237(9) Uani 1 0 .
C7 C 0.4400(3) 0.53617(19) 0.1423(3) 0.0242(9) Uani 1 0 .
C8 C 0.1194(2) 0.40350(19) 0.1992(3) 0.0276(9) Uani 1 0 .
C9 C 0.1887(3) 0.3857(2) -0.0169(3) 0.0314(10) Uani 1 0 .
O10 O 0.61120(16) 0.32395(12) 0.43268(16) 0.0234(6) Uani 1 0 .
C11 C 0.7212(2) 0.30059(18) 0.3937(3) 0.0257(9) Uani 1 0 .
C12 C 0.6485(3) 0.24771(18) 0.2256(3) 0.0280(9) Uani 1 0 .
O13 O 0.5491(2) 0.30907(14) 0.12759(19) 0.0319(7) Uani 1 0 .
C14 C 0.8073(3) 0.2320(2) 0.5128(3) 0.0342(10) Uani 1 0 .
C15 C 0.8120(3) 0.4009(2) 0.4053(4) 0.0384(12) Uani 1 0 .
C16 C 0.5711(3) 0.1434(2) 0.2159(3) 0.0385(12) Uani 1 0 .
C17 C 0.7551(3) 0.2430(2) 0.1588(3) 0.0400(12) Uani 1 0 .
O18 O 0.39574(15) 0.29628(11) 0.54132(16) 0.0201(6) Uani 1 0 .
C19 C 0.3100(3) 0.22258(18) 0.5818(3) 0.0288(9) Uani 1 0 .
C20 C 0.2488(3) 0.13397(18) 0.4531(3) 0.0282(9) Uani 1 0 .
O21 O 0.1790(2) 0.16990(14) 0.3043(2) 0.0349(7) Uani 1 0 .
C22 C 0.1913(3) 0.2756(2) 0.5885(3) 0.0365(11) Uani 1 0 .
C23 C 0.4007(3) 0.1907(2) 0.7409(3) 0.0337(11) Uani 1 0 .
C24 C 0.1369(3) 0.0591(2) 0.4698(3) 0.0370(11) Uani 1 0 .
C25 C 0.3686(3) 0.0777(2) 0.4566(4) 0.0397(12) Uani 1 0 .
C26 C 0.0502(4) 0.0690(2) -0.0721(4) 0.0524(16) Uani 1 0 .
C28 C -0.0740(4) 0.0771(2) -0.0645(3) 0.0528(14) Uani 1 0 .
C27 C 0.1235(4) -0.0076(2) -0.0084(4) 0.0524(14) Uani 1 0 .
F29 F 0.0962(4) 0.13560(15) -0.1477(3) 0.0981(17) Uani 1 0 .
F31 F -0.1461(3) 0.15216(19) -0.1280(3) 0.0987(15) Uani 1 0 .
F30 F 0.2455(3) -0.01424(19) -0.0160(4) 0.1003(15) Uani 1 0 .
H1 H 0.312(3) 0.667(2) 0.213(3) 0.026(6) Uiso 1 0 .
H2 H 0.192(3) 0.609(2) 0.079(3) 0.030(7) Uiso 1 0 .
H3 H 0.196(3) 0.602(2) 0.242(3) 0.033(7) Uiso 1 0 .
H4 H 0.492(3) 0.484(2) 0.149(3) 0.022(6) Uiso 1 0 .
H5 H 0.399(3) 0.549(2) 0.040(4) 0.042(8) Uiso 1 0 .
H6 H 0.503(3) 0.5901(19) 0.195(3) 0.014(6) Uiso 1 0 .
H7 H 0.150(2) 0.4220(18) 0.302(3) 0.016(6) Uiso 1 0 .
H8 H 0.052(3) 0.444(2) 0.138(3) 0.024(6) Uiso 1 0 .
H9 H 0.079(3) 0.334(2) 0.179(3) 0.032(7) Uiso 1 0 .
H10 H 0.141(3) 0.439(2) -0.075(3) 0.032(7) Uiso 1 0 .
H11 H 0.123(3) 0.323(2) -0.043(3) 0.044(8) Uiso 1 0 .
H12 H 0.263(3) 0.383(2) -0.040(3) 0.031(7) Uiso 1 0 .
H13 H 0.475(4) 0.305(3) 0.148(4) 0.072(12) Uiso 1 0 .
H14 H 0.746(3) 0.173(2) 0.527(3) 0.035(7) Uiso 1 0 .
H15 H 0.878(3) 0.206(2) 0.482(3) 0.038(7) Uiso 1 0 .
H16 H 0.859(3) 0.263(2) 0.618(4) 0.038(8) Uiso 1 0 .
H17 H 0.897(4) 0.385(3) 0.403(4) 0.059(10) Uiso 1 0 .
H18 H 0.769(3) 0.446(2) 0.323(3) 0.040(8) Uiso 1 0 .
H19 H 0.843(4) 0.439(3) 0.509(4) 0.056(9) Uiso 1 0 .
H20 H 0.503(3) 0.151(2) 0.254(3) 0.036(7) Uiso 1 0 .
H21 H 0.523(3) 0.116(2) 0.103(4) 0.043(8) Uiso 1 0 .
H22 H 0.635(4) 0.091(3) 0.275(4) 0.062(10) Uiso 1 0 .
H23 H 0.829(3) 0.204(2) 0.220(3) 0.035(7) Uiso 1 0 .
H24 H 0.713(4) 0.209(3) 0.059(4) 0.061(10) Uiso 1 0 .
H25 H 0.795(3) 0.315(2) 0.140(3) 0.035(7) Uiso 1 0 .
H26 H 0.240(4) 0.208(3) 0.287(4) 0.055(10) Uiso 1 0 .
H27 H 0.241(3) 0.341(2) 0.666(4) 0.047(8) Uiso 1 0 .
H28 H 0.122(3) 0.287(2) 0.471(4) 0.044(8) Uiso 1 0 .
H29 H 0.134(3) 0.226(2) 0.635(3) 0.038(8) Uiso 1 0 .
H30 H 0.345(3) 0.134(2) 0.764(3) 0.031(7) Uiso 1 0 .
H31 H 0.494(4) 0.169(2) 0.749(4) 0.054(9) Uiso 1 0 .
H32 H 0.429(3) 0.245(2) 0.820(3) 0.027(7) Uiso 1 0 .
H33 H 0.046(4) 0.093(3) 0.439(4) 0.062(10) Uiso 1 0 .
H34 H 0.114(3) -0.003(3) 0.399(4) 0.054(9) Uiso 1 0 .
H35 H 0.172(3) 0.032(2) 0.571(3) 0.031(7) Uiso 1 0 .
H36 H 0.410(4) 0.037(3) 0.555(4) 0.063(10) Uiso 1 0 .
H37 H 0.335(4) 0.030(3) 0.349(4) 0.066(10) Uiso 1 0 .
H38 H 0.459(3) 0.126(2) 0.464(3) 0.049(9) Uiso 1 0 .

loop_
_atom_type_symbol
_atom_type_description
_atom_type_scat_dispersion_real
_atom_type_scat_dispersion_imag
_atom_type_scat_source
TI Ti 0.248 0.446 'International Tables Vol. IV (1974) Table 2.2B'
F F 0.014 0.01 'International Tables Vol. IV (1974) Table 2.2B'
O O 0.008 0.006 'International Tables Vol. IV (1974) Table 2.2B'
C C 0.002 0.002 'International Tables Vol. IV (1974) Table 2.2B'
H H 0 0 'International Tables Vol. IV (1974) Table 2.2B'
